data_4082370
loop_
_publ_author_name
'Helgert, Theodore R.'
'Hollis, T. Keith'
'Oliver, Allen G.'
'Valle, Henry U.'
'Wu, Yunshan'
'Webster, Charles Edwin'

_publ_section_title
;
 Synthesis, Characterization, and X-ray Molecular Structure of Tantalum
 CCC-N-Heterocyclic Carbene (CCC-NHC) Pincer Complexes with Imidazole- and
 Triazole-Based Ligands
;
_journal_issue 4
_journal_name_full Organometallics
_journal_page_first 952
_journal_paper_doi 10.1021/om401063e
_journal_volume 33
_journal_year 2014
_chemical_formula_moiety 'C25.83 H39.49 I1.08 N5.92 Ta'
_chemical_formula_sum 'C25.831 H39.493 I1.085 N5.915 Ta'
_chemical_formula_weight 751.50
_space_group_crystal_system monoclinic
_space_group_IT_number 14
_space_group_name_Hall '-P 2ybc'
_space_group_name_H-M_alt 'P 1 21/c 1'
_symmetry_Int_Tables_number 14
_symmetry_space_group_name_Hall '-P 2ybc'
_symmetry_space_group_name_H-M 'P 1 21/c 1'
_atom_sites_solution_primary direct
_audit_creation_date 2013-12-10
_audit_creation_method
;
Olex2 1.2
(compiled 2013.11.15 svn.r2839 for OlexSys, GUI svn.r4715)
;
_cell_angle_alpha 90
_cell_angle_beta 95.564(2)
_cell_angle_gamma 90
_cell_formula_units_Z 4
_cell_length_a 14.3009(6)
_cell_length_b 14.0597(6)
_cell_length_c 14.6315(6)
_cell_measurement_temperature 100(2)
_cell_volume 2928.0(2)
_computing_molecular_graphics 'Olex2 (Dolomanov et al., 2009)'
_computing_publication_material 'Olex2 (Dolomanov et al., 2009)'
_computing_structure_refinement 'olex2.refine (Bourhis et al., 2013)'
_computing_structure_solution 'ShelXS (Sheldrick, 2008)'
_diffrn_ambient_temperature 100.15
_diffrn_measured_fraction_theta_full 0.9900
_diffrn_measured_fraction_theta_max 0.9900
_diffrn_radiation_type 'Mo K\a'
_diffrn_radiation_wavelength 0.71073
_diffrn_reflns_av_R_equivalents 0.0401
_diffrn_reflns_av_unetI/netI 0.0478
_diffrn_reflns_limit_h_max 23
_diffrn_reflns_limit_h_min -24
_diffrn_reflns_limit_k_max 23
_diffrn_reflns_limit_k_min -21
_diffrn_reflns_limit_l_max 24
_diffrn_reflns_limit_l_min -22
_diffrn_reflns_number 41053
_diffrn_reflns_theta_full 37.1676
_diffrn_reflns_theta_max 37.17
_diffrn_reflns_theta_min 1.43
_exptl_absorpt_coefficient_mu 4.921
_exptl_crystal_density_diffrn 1.7046
_exptl_crystal_F_000 1461.8651
_refine_diff_density_max 3.0916
_refine_diff_density_min -2.5607
_refine_diff_density_rms 0.2788
_refine_ls_d_res_high 0.5882
_refine_ls_d_res_low 14.2335
_refine_ls_goodness_of_fit_ref 1.0680
_refine_ls_hydrogen_treatment mixed
_refine_ls_matrix_type full
_refine_ls_number_constraints 61
_refine_ls_number_parameters 322
_refine_ls_number_reflns 14920
_refine_ls_number_restraints 0
_refine_ls_restrained_S_all 1.0680
_refine_ls_R_factor_all 0.0455
_refine_ls_R_factor_gt 0.0327
_refine_ls_shift/su_max 0.0813
_refine_ls_shift/su_mean 0.0007
_refine_ls_structure_factor_coef Fsqd
_refine_ls_weighting_details 'w=1/[\s^2^(Fo^2^)+(0.0318P)^2^+4.0145P] where P=(Fo^2^+2Fc^2^)/3'
_refine_ls_weighting_scheme calc
_refine_ls_wR_factor_gt 0.0736
_refine_ls_wR_factor_ref 0.0827
_reflns_Friedel_coverage 0.0
_reflns_limit_h_max 24
_reflns_limit_h_min -24
_reflns_limit_k_max 23
_reflns_limit_k_min 0
_reflns_limit_l_max 24
_reflns_limit_l_min 0
_reflns_number_gt 12471
_reflns_number_total 14920
_reflns_threshold_expression I>=2u(I)
_cod_data_source_file om401063e_si_002.cif
_cod_data_source_block UMCBTH50
_cod_database_code 4082370
_olex2_refinement_description
;
1. Fixed Uiso
 At 1.2 times of:
  All C(H) groups, All C(H,H) groups
 At 1.5 times of:
  All C(H,H,H) groups
2. Others
 Sof(I2)=1-FVAR(1)
 Sof(N5)=Sof(C21)=Sof(H21a)=Sof(H21b)=Sof(H21c)=Sof(C22)=Sof(H22a)=Sof(H22b)=
 Sof(H22c)=FVAR(1)
3.a Secondary CH2 refined with riding coordinates:
 C13(H13a,H13b), C14(H14a,H14b), C15(H15a,H15b), C17(H17a,H17b), C18(H18a,
 H18b), C19(H19a,H19b)
3.b Me refined with riding coordinates:
 C16(H16a,H16b,H16c)
3.c Aromatic/amide H refined with riding coordinates:
 C2(H2), C3(H3), C4(H4), C8(H8), C9(H9), C11(H11), C12(H12)
3.d Idealised Me refined as rotating group:
 C24(H24a,H24b,H24c), C25(H25a,H25b,H25c), C26(H26a,H26b,H26c), C20(H20a,H20b,
 H20c), C21(H21a,H21b,H21c), C22(H22a,H22b,H22c)
;

loop_
_space_group_symop_id
_space_group_symop_operation_xyz
1 x,y,z
2 -x,y+1/2,-z+1/2
3 -x,-y,-z
4 x,-y-1/2,z-1/2

loop_
_atom_site_label
_atom_site_type_symbol
_atom_site_fract_x
_atom_site_fract_y
_atom_site_fract_z
_atom_site_U_iso_or_equiv
_atom_site_adp_type
_atom_site_occupancy
_atom_site_refinement_flags_posn
_atom_site_disorder_group
Ta1 Ta 0.280970(6) 0.925712(6) 0.154813(6) 0.01181(3) Uani 1.000000 . .
I1 I 0.234473(10) 0.880725(11) -0.049440(10) 0.01590(3) Uani 1.000000 . .
N1 N 0.34567(14) 1.12250(14) 0.07866(15) 0.0146(3) Uani 1.000000 . .
C1 C 0.24616(16) 1.13630(16) 0.07584(17) 0.0147(4) Uani 1.000000 . .
N2 N 0.47444(14) 1.04402(15) 0.10439(15) 0.0148(3) Uani 1.000000 . .
C2 C 0.19978(19) 1.22146(18) 0.05128(19) 0.0189(4) Uani 1.000000 . .
H2 H 0.23329(19) 1.27604(18) 0.03440(19) 0.0226(5) Uiso 1.000000 R .
N3 N 0.06400(14) 0.97402(15) 0.12906(15) 0.0152(3) Uani 1.000000 . .
C3 C 0.10245(19) 1.22308(18) 0.0526(2) 0.0213(5) Uani 1.000000 . .
H3 H 0.06917(19) 1.28009(18) 0.0365(2) 0.0256(6) Uiso 1.000000 R .
N4 N 0.06906(16) 0.83198(16) 0.18304(16) 0.0184(4) Uani 1.000000 . .
C4 C 0.05264(18) 1.14303(18) 0.07687(19) 0.0187(4) Uani 1.000000 . .
H4 H -0.01375(18) 1.14456(18) 0.07713(19) 0.0224(5) Uiso 1.000000 R .
C5 C 0.10368(17) 1.06088(17) 0.10074(17) 0.0152(4) Uani 1.000000 . .
C6 C 0.20082(17) 1.05512(16) 0.10121(17) 0.0143(4) Uani 1.000000 . .
N6 N 0.29347(16) 0.96969(17) 0.26966(15) 0.0194(4) Uani 1.000000 . .
C7 C 0.38057(16) 1.03573(16) 0.10655(16) 0.0134(3) Uani 1.000000 . .
C8 C 0.41693(18) 1.18369(17) 0.05998(18) 0.0178(4) Uani 1.000000 . .
H8 H 0.41025(18) 1.24782(17) 0.03996(18) 0.0214(5) Uiso 1.000000 R .
C9 C 0.49855(18) 1.13410(18) 0.07587(18) 0.0180(4) Uani 1.000000 . .
H9 H 0.56004(18) 1.15671(18) 0.06882(18) 0.0216(5) Uiso 1.000000 R .
C10 C 0.12483(17) 0.90214(17) 0.15634(17) 0.0149(4) Uani 1.000000 . .
C11 C -0.02807(18) 0.9478(2) 0.1379(2) 0.0201(4) Uani 1.000000 . .
H11 H -0.08268(18) 0.9853(2) 0.1229(2) 0.0241(5) Uiso 1.000000 R .
C12 C -0.02492(19) 0.8590(2) 0.1718(2) 0.0226(5) Uani 1.000000 . .
H12 H -0.07711(19) 0.8217(2) 0.1855(2) 0.0271(6) Uiso 1.000000 R .
C13 C 0.1032(2) 0.73838(19) 0.2141(2) 0.0223(5) Uani 1.000000 . .
H13a H 0.1713(2) 0.74243(19) 0.2338(2) 0.0267(6) Uiso 1.000000 R .
H13b H 0.0708(2) 0.71883(19) 0.2678(2) 0.0267(6) Uiso 1.000000 R .
C14 C 0.0867(2) 0.6633(2) 0.1389(2) 0.0244(5) Uani 1.000000 . .
H14a H 0.0183(2) 0.6550(2) 0.1228(2) 0.0292(6) Uiso 1.000000 R .
H14b H 0.1147(2) 0.6849(2) 0.0833(2) 0.0292(6) Uiso 1.000000 R .
C15 C 0.1298(3) 0.5688(2) 0.1702(2) 0.0291(6) Uani 1.000000 . .
H15a H 0.1990(3) 0.5754(2) 0.1773(2) 0.0349(7) Uiso 1.000000 R .
H15b H 0.1095(3) 0.5530(2) 0.2312(2) 0.0349(7) Uiso 1.000000 R .
C16 C 0.1034(3) 0.4876(3) 0.1050(3) 0.0446(10) Uani 1.000000 . .
H16a H 0.1335(3) 0.4290(3) 0.1292(3) 0.0669(15) Uiso 1.000000 R .
H16b H 0.0351(3) 0.4794(3) 0.0987(3) 0.0669(15) Uiso 1.000000 R .
H16c H 0.1247(3) 0.5018(3) 0.0447(3) 0.0669(15) Uiso 1.000000 R .
C17 C 0.54214(17) 0.96827(18) 0.13270(18) 0.0169(4) Uani 1.000000 . .
H17a H 0.50987(17) 0.90595(18) 0.12713(18) 0.0203(5) Uiso 1.000000 R .
H17b H 0.59261(17) 0.96796(18) 0.09093(18) 0.0203(5) Uiso 1.000000 R .
C18 C 0.5858(2) 0.9814(2) 0.23147(19) 0.0245(5) Uani 1.000000 . .
H18a H 0.6272(2) 1.0379(2) 0.23456(19) 0.0295(6) Uiso 1.000000 R .
H18b H 0.5352(2) 0.9931(2) 0.27172(19) 0.0295(6) Uiso 1.000000 R .
C19 C 0.6431(2) 0.8944(2) 0.2672(2) 0.0273(6) Uani 1.000000 . .
H19a H 0.6699(2) 0.9071(2) 0.3309(2) 0.0327(7) Uiso 1.000000 R .
H19b H 0.6002(2) 0.8392(2) 0.2689(2) 0.0327(7) Uiso 1.000000 R .
C23 C 0.2877(3) 1.0256(3) 0.3523(2) 0.0309(6) Uani 1.000000 . .
C24 C 0.1873(3) 1.0629(3) 0.3543(3) 0.0427(9) Uani 1.000000 . .
H24a H 0.1710(10) 1.103(2) 0.3005(15) 0.0640(14) Uiso 1.000000 GR .
H24b H 0.1436(4) 1.0092(4) 0.353(3) 0.0640(14) Uiso 1.000000 GR .
H24c H 0.1831(8) 1.100(2) 0.4103(14) 0.0640(14) Uiso 1.000000 GR .
C25 C 0.3541(4) 1.1092(4) 0.3506(4) 0.0619(16) Uani 1.000000 . .
H25a H 0.4191(4) 1.0861(5) 0.356(3) 0.093(2) Uiso 1.000000 GR .
H25b H 0.341(2) 1.144(2) 0.2926(15) 0.093(2) Uiso 1.000000 GR .
H25c H 0.345(2) 1.1518(18) 0.402(2) 0.093(2) Uiso 1.000000 GR .
C26 C 0.3131(6) 0.9637(5) 0.4357(3) 0.074(2) Uani 1.000000 . .
H26a H 0.3770(15) 0.939(3) 0.434(2) 0.111(3) Uiso 1.000000 GR .
H26b H 0.310(4) 1.0016(11) 0.4916(3) 0.111(3) Uiso 1.000000 GR .
H26c H 0.269(2) 0.911(2) 0.436(2) 0.111(3) Uiso 1.000000 GR .
C20 C 0.7226(2) 0.8681(2) 0.2100(2) 0.0284(6) Uani 1.000000 . .
H20a H 0.7610(13) 0.8179(15) 0.2413(10) 0.0426(9) Uiso 1.000000 GR .
H20b H 0.6962(2) 0.845(2) 0.1497(8) 0.0426(9) Uiso 1.000000 GR .
H20c H 0.7616(13) 0.9242(6) 0.2022(18) 0.0426(9) Uiso 1.000000 GR .
N5 N 0.34888(17) 0.79860(17) 0.16820(17) 0.0170(4) Uani 0.9154(11) . 1
C21 C 0.3670(3) 0.7233(2) 0.1033(2) 0.0282(7) Uani 0.9154(11) . 1
H21a H 0.3389(19) 0.6637(6) 0.1221(12) 0.0423(10) Uiso 0.9154(11) GR 1
H21b H 0.3393(19) 0.7408(10) 0.0417(5) 0.0423(10) Uiso 0.9154(11) GR 1
H21c H 0.4349(3) 0.7148(16) 0.1026(16) 0.0423(10) Uiso 0.9154(11) GR 1
C22 C 0.3895(2) 0.7669(2) 0.2590(2) 0.0232(5) Uani 0.9154(11) . 1
H22a H 0.4563(5) 0.752(2) 0.2567(6) 0.0348(8) Uiso 0.9154(11) GR 1
H22b H 0.3828(19) 0.8175(8) 0.3041(4) 0.0348(8) Uiso 0.9154(11) GR 1
H22c H 0.3567(14) 0.7098(13) 0.2770(9) 0.0348(8) Uiso 0.9154(11) GR 1
I2 I 0.38228(14) 0.75141(13) 0.15867(15) 0.0198(6) Uani 0.0846(11) . 2

loop_
_atom_site_aniso_label
_atom_site_aniso_U_11
_atom_site_aniso_U_22
_atom_site_aniso_U_33
_atom_site_aniso_U_12
_atom_site_aniso_U_13
_atom_site_aniso_U_23
Ta1 0.01213(4) 0.01032(4) 0.01287(4) 0.00123(3) 0.00076(3) 0.00090(3)
I1 0.01262(6) 0.02040(7) 0.01454(6) 0.00262(5) 0.00055(4) -0.00187(5)
N1 0.0145(8) 0.0119(7) 0.0172(8) -0.0005(6) 0.0008(6) 0.0010(7)
C1 0.0146(9) 0.0128(8) 0.0167(9) 0.0025(7) 0.0013(7) -0.0004(8)
N2 0.0126(8) 0.0142(8) 0.0175(8) -0.0003(6) 0.0017(6) -0.0000(7)
C2 0.0203(11) 0.0136(9) 0.0223(11) 0.0030(8) 0.0000(8) 0.0015(9)
N3 0.0129(8) 0.0154(8) 0.0180(8) 0.0024(6) 0.0044(6) -0.0011(7)
C3 0.0210(11) 0.0144(9) 0.0277(12) 0.0051(8) -0.0020(9) -0.0002(9)
N4 0.0169(9) 0.0185(9) 0.0207(9) -0.0027(7) 0.0063(7) 0.0012(8)
C4 0.0159(10) 0.0166(9) 0.0232(11) 0.0061(8) 0.0001(8) -0.0028(9)
C5 0.0153(9) 0.0135(9) 0.0171(9) 0.0024(7) 0.0037(7) -0.0012(8)
C6 0.0151(9) 0.0117(8) 0.0163(9) 0.0024(7) 0.0023(7) -0.0009(7)
N6 0.0212(10) 0.0203(9) 0.0170(9) -0.0038(8) 0.0030(7) 0.0003(8)
C7 0.0134(9) 0.0125(8) 0.0143(8) 0.0007(7) 0.0010(7) 0.0003(7)
C8 0.0177(10) 0.0135(9) 0.0224(11) -0.0020(7) 0.0022(8) 0.0014(8)
C9 0.0162(10) 0.0167(10) 0.0212(10) -0.0024(7) 0.0020(8) 0.0014(9)
C10 0.0160(9) 0.0136(8) 0.0158(9) 0.0012(7) 0.0049(7) -0.0005(8)
C11 0.0128(10) 0.0229(11) 0.0253(11) 0.0008(8) 0.0052(8) -0.0032(10)
C12 0.0160(11) 0.0251(12) 0.0276(12) -0.0040(9) 0.0073(9) 0.0000(10)
C13 0.0246(12) 0.0178(10) 0.0244(12) -0.0022(9) 0.0020(9) 0.0060(10)
C14 0.0285(13) 0.0227(12) 0.0215(11) 0.0027(10) 0.0004(10) 0.0012(10)
C15 0.0350(16) 0.0187(11) 0.0318(15) 0.0003(10) -0.0061(12) 0.0026(11)
C16 0.061(3) 0.0309(17) 0.0394(19) 0.0132(16) -0.0091(18) -0.0115(16)
C17 0.0125(9) 0.0171(9) 0.0205(10) 0.0029(7) -0.0012(7) -0.0006(9)
C18 0.0258(13) 0.0292(13) 0.0179(10) 0.0109(10) -0.0017(9) -0.0004(10)
C19 0.0226(13) 0.0304(14) 0.0285(13) 0.0049(10) 0.0006(10) 0.0104(12)
C23 0.0384(17) 0.0319(15) 0.0222(12) -0.0006(13) 0.0017(11) -0.0092(12)
C24 0.043(2) 0.054(2) 0.0325(17) 0.0069(17) 0.0119(15) -0.0145(17)
C25 0.052(3) 0.057(3) 0.079(4) -0.016(2) 0.017(2) -0.047(3)
C26 0.126(6) 0.071(4) 0.0218(16) 0.042(4) -0.006(2) -0.004(2)
C20 0.0212(12) 0.0279(13) 0.0355(15) 0.0060(10) 0.0005(11) 0.0055(12)
N5 0.0192(10) 0.0130(9) 0.0183(9) 0.0016(8) -0.0008(8) 0.0024(8)
C21 0.0428(19) 0.0166(12) 0.0250(14) 0.0128(12) 0.0021(13) -0.0003(12)
C22 0.0264(14) 0.0192(11) 0.0227(12) 0.0038(10) -0.0040(10) 0.0054(11)
I2 0.0210(10) 0.0109(8) 0.0274(11) 0.0068(6) 0.0016(7) 0.0039(7)

loop_
_atom_type_symbol
_atom_type_scat_dispersion_real
_atom_type_scat_dispersion_imag
_atom_type_scat_Cromer_Mann_a1
_atom_type_scat_Cromer_Mann_a2
_atom_type_scat_Cromer_Mann_a3
_atom_type_scat_Cromer_Mann_a4
_atom_type_scat_Cromer_Mann_b1
_atom_type_scat_Cromer_Mann_b2
_atom_type_scat_Cromer_Mann_b3
_atom_type_scat_Cromer_Mann_b4
_atom_type_scat_Cromer_Mann_c
_atom_type_scat_source
_atom_type_scat_dispersion_source
I -0.41187 1.83264 20.14720 18.99490 7.51380 2.27350 4.34700 0.38140 27.76600 66.87760 4.07119989395 'International Tables Volume C Table 6.1.1.4 (pp. 500-502)' 'Henke, Gullikson and Davis, At. Data and Nucl. Data Tables, 1993, 54, 2'
H 0.00000 0.00000 0.49300 0.32291 0.14019 0.04081 10.51090 26.12570 3.14236 57.79970 0.0030380000826 'International Tables Volume C Table 6.1.1.4 (pp. 500-502)' 'Henke, Gullikson and Davis, At. Data and Nucl. Data Tables, 1993, 54, 2'
C 0.00347 0.00161 2.31000 1.02000 1.58860 0.86500 20.84390 10.20750 0.56870 51.65120 0.215599998832 'International Tables Volume C Table 6.1.1.4 (pp. 500-502)' 'Henke, Gullikson and Davis, At. Data and Nucl. Data Tables, 1993, 54, 2'
N 0.00653 0.00323 12.21260 3.13220 2.01250 1.16630 0.00570 9.89330 28.99750 0.58260 -11.5290002823 'International Tables Volume C Table 6.1.1.4 (pp. 500-502)' 'Henke, Gullikson and Davis, At. Data and Nucl. Data Tables, 1993, 54, 2'
Ta -0.58474 6.58145 29.20240 15.22930 14.51350 4.76492 1.77333 9.37046 0.29598 63.36440 9.24353981018 'International Tables Volume C Table 6.1.1.4 (pp. 500-502)' 'Henke, Gullikson and Davis, At. Data and Nucl. Data Tables, 1993, 54, 2'

loop_
_geom_angle_atom_site_label_1
_geom_angle_atom_site_label_2
_geom_angle_atom_site_label_3
_geom_angle
C6 Ta1 I1 76.82(6)
N6 Ta1 I1 169.47(8)
N6 Ta1 C6 92.82(10)
C7 Ta1 I1 85.43(6)
C7 Ta1 C6 69.71(8)
C7 Ta1 N6 92.78(9)
C10 Ta1 I1 81.85(6)
C10 Ta1 C6 69.61(9)
C10 Ta1 N6 92.89(10)
C10 Ta1 C7 139.14(8)
C7 N1 C1 117.6(2)
C8 N1 C1 131.3(2)
C8 N1 C7 111.1(2)
C2 C1 N1 124.6(2)
C6 C1 N1 111.8(2)
C6 C1 C2 123.6(2)
C9 N2 C7 111.2(2)
C17 N2 C7 124.0(2)
C17 N2 C9 124.7(2)
C3 C2 C1 117.4(2)
C10 N3 C5 117.3(2)
C11 N3 C5 131.6(2)
C11 N3 C10 111.1(2)
C4 C3 C2 121.7(2)
C12 N4 C10 110.9(2)
C13 N4 C10 124.0(2)
C13 N4 C12 125.0(2)
C5 C4 C3 117.7(2)
C4 C5 N3 124.7(2)
C6 C5 N3 112.0(2)
C6 C5 C4 123.3(2)
C1 C6 Ta1 121.69(17)
C5 C6 Ta1 121.57(17)
C5 C6 C1 116.4(2)
C23 N6 Ta1 164.7(2)
N1 C7 Ta1 118.77(16)
N2 C7 Ta1 136.36(17)
N2 C7 N1 104.5(2)
C9 C8 N1 106.5(2)
C8 C9 N2 106.6(2)
N3 C10 Ta1 119.34(17)
N4 C10 Ta1 136.23(18)
N4 C10 N3 104.3(2)
C12 C11 N3 106.5(2)
C11 C12 N4 107.2(2)
C14 C13 N4 112.1(2)
C15 C14 C13 111.0(2)
C16 C15 C14 113.7(3)
C18 C17 N2 112.1(2)
C19 C18 C17 112.4(2)
C20 C19 C18 114.1(3)
C24 C23 N6 109.3(3)
C25 C23 N6 108.6(3)
C25 C23 C24 109.0(4)
C26 C23 N6 109.4(3)
C26 C23 C24 109.5(4)
C26 C23 C25 110.9(5)
C22 N5 C21 106.8(2)

loop_
_geom_bond_atom_site_label_1
_geom_bond_atom_site_label_2
_geom_bond_distance
Ta1 I1 3.0640(2)
Ta1 C6 2.250(2)
Ta1 N6 1.783(2)
Ta1 C7 2.262(2)
Ta1 C10 2.260(2)
Ta1 N5 2.034(2)
Ta1 I2 2.8446(18)
N1 C1 1.433(3)
N1 C7 1.366(3)
N1 C8 1.381(3)
C1 C2 1.399(3)
C1 C6 1.381(3)
N2 C7 1.351(3)
N2 C9 1.387(3)
N2 C17 1.471(3)
C2 C3 1.394(4)
N3 C5 1.425(3)
N3 C10 1.367(3)
N3 C11 1.385(3)
C3 C4 1.396(4)
N4 C10 1.350(3)
N4 C12 1.391(4)
N4 C13 1.461(4)
C4 C5 1.393(3)
C5 C6 1.391(3)
N6 C23 1.452(4)
C8 C9 1.360(4)
C11 C12 1.342(4)
C13 C14 1.526(4)
C14 C15 1.516(4)
C15 C16 1.512(5)
C17 C18 1.529(4)
C18 C19 1.535(4)
C19 C20 1.521(5)
C23 C24 1.531(6)
C23 C25 1.513(6)
C23 C26 1.514(6)
N5 C21 1.462(4)
N5 C22 1.467(4)
